data_2105533
loop_
_publ_author_name
'Thalladi, Venkat R.'
'Weiss, Hans-Christoph'
'Boese, Roland'
'Nangia, Ashwini'
'Desiraju, Gautam R.'

_publ_section_title
;
 A comparative study of the crystal structures of tetrahalogenated
 hydroquinones and \g-hydroquinone
;
_journal_issue 6
_journal_name_full 'Acta Crystallographica Section B'
_journal_page_first 1005
_journal_page_last 1013
_journal_paper_doi 10.1107/S0108768199005911
_journal_volume 55
_journal_year 1999
_chemical_formula_analytical 'C6 H2 F4 O2'
_chemical_formula_moiety 'C6 H2 F4 O2'
_chemical_formula_sum 'C6 H2 F4 O2'
_chemical_formula_weight 182.08
_chemical_melting_point 446
_chemical_name_common Tetrafluorohydroquinone
_chemical_name_systematic
;
 2,3,5,6-Tetrafluorohydroquinone
;
_space_group_IT_number 14
_symmetry_cell_setting monoclinic
_symmetry_space_group_name_Hall '-P 2yn'
_symmetry_space_group_name_H-M 'P 1 21/n 1'
_audit_creation_method SHELXL
_cell_angle_alpha 90.00
_cell_angle_beta 107.990(11)
_cell_angle_gamma 90.00
_cell_formula_units_Z 2
_cell_length_a 6.5533(10)
_cell_length_b 4.8848(10)
_cell_length_c 10.148(2)
_cell_measurement_reflns_used 50
_cell_measurement_temperature 298(2)
_cell_measurement_theta_max 12.5
_cell_measurement_theta_min 10
_cell_volume 308.97(10)
_computing_cell_refinement 'XSCANS V.2.10b (Siemens,1994a)'
_computing_data_collection 'XSCANS V.2.10b (Siemens,1994a)'
_computing_data_reduction 'XSCANS V.2.10b (Siemens,1994a)'
_computing_molecular_graphics 'SHELXTL V.5.03 (Siemens, 1994b)'
_computing_publication_material 'SHELXTL V.5.03 (Siemens, 1994b)'
_computing_structure_refinement 'SHELXTL V.5.03 (Siemens, 1994b)'
_computing_structure_solution 'SHELXTL V.5.03 (Siemens, 1994b)'
_diffrn_ambient_temperature 298(2)
_diffrn_measurement_device 'Siemens P4 four circle diffractometer'
_diffrn_measurement_method 'adaptive \w'
_diffrn_radiation_monochromator graphite
_diffrn_radiation_source 'fine-focus sealed tube'
_diffrn_radiation_type MoK\a
_diffrn_radiation_wavelength .71073
_diffrn_reflns_av_R_equivalents .0263
_diffrn_reflns_av_sigmaI/netI .0248
_diffrn_reflns_limit_h_max 9
_diffrn_reflns_limit_h_min -9
_diffrn_reflns_limit_k_max 6
_diffrn_reflns_limit_k_min -1
_diffrn_reflns_limit_l_max 13
_diffrn_reflns_limit_l_min -14
_diffrn_reflns_number 2177
_diffrn_reflns_theta_max 29.97
_diffrn_reflns_theta_min 3.30
_diffrn_standards_decay_% 'No decay'
_diffrn_standards_interval_count 100
_diffrn_standards_number 3
_exptl_absorpt_coefficient_mu .221
_exptl_absorpt_correction_type none
_exptl_crystal_colour colourless
_exptl_crystal_density_diffrn 1.957
_exptl_crystal_density_meas ?
_exptl_crystal_density_method none
_exptl_crystal_description block
_exptl_crystal_F_000 180
_exptl_crystal_size_max .25
_exptl_crystal_size_mid .21
_exptl_crystal_size_min .13
_refine_diff_density_max .225
_refine_diff_density_min -.163
_refine_ls_extinction_coef .03(2)
_refine_ls_extinction_method 'SHELXL93 (Sheldrick, 1993)'
_refine_ls_goodness_of_fit_all 1.050
_refine_ls_goodness_of_fit_obs 1.080
_refine_ls_hydrogen_treatment refall
_refine_ls_matrix_type full
_refine_ls_number_parameters 60
_refine_ls_number_reflns 901
_refine_ls_number_restraints 0
_refine_ls_restrained_S_all 1.050
_refine_ls_restrained_S_obs 1.080
_refine_ls_R_factor_all .0559
_refine_ls_R_factor_obs .0405
_refine_ls_shift/esd_max .001
_refine_ls_shift/esd_mean .000
_refine_ls_structure_factor_coef Fsqd
_refine_ls_weighting_details 'w=1/[\s^2^(Fo^2^)+(0.0709P)^2^+0.0239P] where P=(Fo^2^+2Fc^2^)/3'
_refine_ls_weighting_scheme calc
_refine_ls_wR_factor_all .1308
_refine_ls_wR_factor_obs .1143
_reflns_number_observed 664
_reflns_number_total 901
_reflns_observed_criterion >2sigma(I)
_cod_data_source_file an0560.cif
_cod_data_source_block 2
_cod_depositor_comments
;
The following automatic conversions were performed:

'_exptl_crystal_density_meas' value 'not measured' was changed to '?'
- the value is perceived as not measured.

Automatic conversion script
Id: cif_fix_values 3008 2015-01-20 13:52:24Z robertas 

The following automatic conversions were performed:

'_refine_ls_weighting_scheme' value 'calc
w=1/[\s^2^(Fo^2^)+(0.0709P)^2^+0.0239P] where P=(Fo^2^+2Fc^2^)/3' was
changed to 'calc'. New tag '_refine_ls_weighting_details' was
created. The value of the new tag was set to
'w=1/[\s^2^(Fo^2^)+(0.0709P)^2^+0.0239P] where P=(Fo^2^+2Fc^2^)/3'.

Automatic conversion script
Id: cif_fix_values 3143 2015-03-26 13:38:13Z robertas 
;
_cod_original_cell_volume 308.97(9)
_cod_database_code 2105533

loop_
_symmetry_equiv_pos_as_xyz
'x, y, z'
'-x+1/2, y+1/2, -z+1/2'
'-x, -y, -z'
'x-1/2, -y-1/2, z-1/2'

loop_
_atom_site_aniso_label
_atom_site_aniso_U_11
_atom_site_aniso_U_22
_atom_site_aniso_U_33
_atom_site_aniso_U_12
_atom_site_aniso_U_13
_atom_site_aniso_U_23
O .0844(9) .0547(7) .0725(8) .0039(6) .0547(7) .0017(6)
C1 .0538(8) .0449(8) .0502(8) -.0033(6) .0281(6) -.0044(6)
C2 .0496(8) .0440(8) .0561(8) .0039(6) .0244(6) -.0020(6)
C3 .0541(8) .0444(8) .0466(7) -.0013(6) .0206(6) .0020(6)
F1 .0656(7) .0608(7) .0953(9) .0206(5) .0422(6) .0121(5)
F2 .0778(7) .0631(6) .0623(6) .0120(5) .0304(5) .0199(5)

loop_
_atom_site_label
_atom_site_fract_x
_atom_site_fract_y
_atom_site_fract_z
_atom_site_U_iso_or_equiv
_atom_site_thermal_displace_type
_atom_site_calc_flag
_atom_site_occupancy
_atom_site_type_symbol
O .7357(2) .0043(3) .8162(2) .0636(4) Uani d 1 O
H .719(4) .158(6) .773(3) .082(7) Uiso d 1 H
C1 .6196(3) .0083(3) .9067(2) .0469(4) Uani d 1 C
C2 .6619(2) -.1834(3) 1.0113(2) .0480(4) Uani d 1 C
C3 .5445(2) -.1912(3) 1.10273(15) .0472(4) Uani d 1 C
F1 .8189(2) -.3666(2) 1.02410(14) .0700(4) Uani d 1 F
F2 .5912(2) -.3787(2) 1.20450(12) .0657(4) Uani d 1 F

loop_
_atom_type_symbol
_atom_type_description
_atom_type_scat_dispersion_real
_atom_type_scat_dispersion_imag
_atom_type_scat_source
C C .0033 .0016 'International Tables Vol C Tables 4.2.6.8 and 6.1.1.4'
H H .0000 .0000 'International Tables Vol C Tables 4.2.6.8 and 6.1.1.4'
O O .0106 .0060 'International Tables Vol C Tables 4.2.6.8 and 6.1.1.4'
F F .0171 .0103 'International Tables Vol C Tables 4.2.6.8 and 6.1.1.4'

loop_
_geom_angle_atom_site_label_1
_geom_angle_atom_site_label_2
_geom_angle_atom_site_label_3
_geom_angle_site_symmetry_3
_geom_angle
O C1 C2 . 119.27(14)
O C1 C3 3_657 123.30(14)
C2 C1 C3 3_657 117.40(13)
F1 C2 C3 . 119.26(14)
F1 C2 C1 . 119.60(13)
C3 C2 C1 . 121.13(13)
F2 C3 C2 . 119.66(14)
F2 C3 C1 3_657 118.87(13)
C2 C3 C1 3_657 121.46(14)

loop_
_geom_bond_atom_site_label_1
_geom_bond_atom_site_label_2
_geom_bond_site_symmetry_2
_geom_bond_distance
O C1 . 1.362(2)
C1 C2 . 1.378(2)
C1 C3 3_657 1.379(2)
C2 F1 . 1.340(2)
C2 C3 . 1.376(2)
C3 F2 . 1.343(2)
C3 C1 3_657 1.379(2)
